data_2202551
loop_
_publ_author_name
'Normah Awang'
'Ibrahim Baba'
'M. Sukeri M. Yusof'
'Bohari M. Yamin'

_publ_section_title
;
 (<i>N</i>-Cyclohexyl-<i>N</i>-methyldithiocarbamato)triphenyltin(IV)
;
_journal_issue 7
_journal_name_full 'Acta Crystallographica Section E'
_journal_page_first m414
_journal_page_last m415
_journal_paper_doi 10.1107/S1600536803011991
_journal_volume 59
_journal_year 2003
_chemical_formula_iupac '[Sn (C8 H14 N S2) (C6 H5)3]'
_chemical_formula_sum 'C26 H29 N S2 Sn'
_chemical_formula_weight 538.31
_chemical_name_systematic
;
triphenyl(methylcyclohexyl)dithiocarbamato tin(IV)
;
_space_group_IT_number 2
_symmetry_cell_setting triclinic
_symmetry_space_group_name_Hall '-P 1'
_symmetry_space_group_name_H-M 'P -1'
_atom_sites_solution_hydrogens geom
_atom_sites_solution_primary direct
_atom_sites_solution_secondary difmap
_audit_creation_method SHELXL-97
_cell_angle_alpha 75.037(3)
_cell_angle_beta 75.962(3)
_cell_angle_gamma 89.058(3)
_cell_formula_units_Z 2
_cell_length_a 9.7951(17)
_cell_length_b 11.342(2)
_cell_length_c 11.952(2)
_cell_measurement_reflns_used 6115
_cell_measurement_temperature 273(2)
_cell_measurement_theta_max 27.6
_cell_measurement_theta_min 1.8
_cell_volume 1243.0(4)
_computing_cell_refinement 'SAINT (Siemens, 1996)'
_computing_data_collection 'SMART (Siemens, 1996)'
_computing_data_reduction SAINT
_computing_molecular_graphics SHELXTL
_computing_publication_material
;
SHELXTL, PARST (Nardelli, 1995) and PLATON (Spek, 1990)
;
_computing_structure_refinement SHELXTL
_computing_structure_solution 'SHELXTL (Sheldrick, 1997)'
_diffrn_ambient_temperature 273(2)
_diffrn_detector_area_resol_mean 83.66
_diffrn_measured_fraction_theta_full 0.97
_diffrn_measured_fraction_theta_max 0.97
_diffrn_measurement_device_type
;
Bruker SMART APEX CCD area-detector diffractometer
;
_diffrn_measurement_method '\w scan'
_diffrn_radiation_monochromator graphite
_diffrn_radiation_source 'fine-focus sealed tube'
_diffrn_radiation_type MoK\a
_diffrn_radiation_wavelength 0.71073
_diffrn_reflns_av_R_equivalents 0.0201
_diffrn_reflns_av_sigmaI/netI 0.0210
_diffrn_reflns_limit_h_max 12
_diffrn_reflns_limit_h_min -12
_diffrn_reflns_limit_k_max 14
_diffrn_reflns_limit_k_min -14
_diffrn_reflns_limit_l_max 15
_diffrn_reflns_limit_l_min -15
_diffrn_reflns_number 15537
_diffrn_reflns_theta_full 27.6
_diffrn_reflns_theta_max 27.6
_diffrn_reflns_theta_min 1.8
_diffrn_standards_decay_% 0
_diffrn_standards_interval_count 0
_diffrn_standards_interval_time 0
_diffrn_standards_number 0
_exptl_absorpt_coefficient_mu 1.209
_exptl_absorpt_correction_T_max 0.744
_exptl_absorpt_correction_T_min 0.566
_exptl_absorpt_correction_type multi-scan
_exptl_absorpt_process_details 'SADABS (Sheldrick, 1996)'
_exptl_crystal_colour white
_exptl_crystal_density_diffrn 1.438
_exptl_crystal_density_method 'not measured'
_exptl_crystal_description block
_exptl_crystal_F_000 548
_exptl_crystal_size_max 0.53
_exptl_crystal_size_mid 0.42
_exptl_crystal_size_min 0.26
_refine_diff_density_max 0.53
_refine_diff_density_min -0.41
_refine_ls_extinction_method none
_refine_ls_goodness_of_fit_ref 1.06
_refine_ls_hydrogen_treatment constr
_refine_ls_matrix_type full
_refine_ls_number_parameters 271
_refine_ls_number_reflns 5658
_refine_ls_number_restraints 0
_refine_ls_restrained_S_all 1.06
_refine_ls_R_factor_all 0.026
_refine_ls_R_factor_gt 0.025
_refine_ls_shift/su_max <0.001
_refine_ls_shift/su_mean 0.000
_refine_ls_structure_factor_coef Fsqd
_refine_ls_weighting_details 'calc w = 1/[\s^2^(Fo^2^)+(0.0401P)^2^+0.3014P] where P = (Fo^2^+2Fc^2^)/3'
_refine_ls_weighting_scheme calc
_refine_ls_wR_factor_gt 0.069
_refine_ls_wR_factor_ref 0.070
_reflns_number_gt 5341
_reflns_number_total 5658
_reflns_threshold_expression I>2\s(I)
_cod_data_source_file cv6199.cif
_cod_data_source_block I
_cod_depositor_comments
;
The following automatic conversions were performed:
'_symmetry_cell_setting' value 'Triclinic' changed to 'triclinic'
according to '/home/saulius/struct/CIF-dictionaries/cif_core.dic'
dictionary named 'cif_core.dic' version 2.4.1 from 2010-06-29.

Automatic conversion script
Id: cif_fix_enum 1527 2010-12-29 10:47:43Z saulius 

The following automatic conversions were performed:

'_symmetry_cell_setting' value 'Triclinic' changed to 'triclinic'
according to /home/saulius/struct/CIF-dictionaries/cif_core.dic
dictionary named 'cif_core.dic' version 2.4.1 from 2010-06-29.

Automatic conversion script
Id: cif_fix_values 1715 2011-07-08 13:25:40Z adriana 
;
_cod_original_cell_volume 1242.9(4)
_cod_database_code 2202551
_cod_database_fobs_code 2202551

loop_
_symmetry_equiv_pos_as_xyz
'x, y, z'
'-x, -y, -z'

loop_
_atom_site_label
_atom_site_fract_x
_atom_site_fract_y
_atom_site_fract_z
_atom_site_U_iso_or_equiv
_atom_site_adp_type
_atom_site_calc_flag
_atom_site_refinement_flags
_atom_site_occupancy
_atom_site_disorder_assembly
_atom_site_disorder_group
_atom_site_type_symbol
Sn1 0.110896(13) 0.304553(11) 0.197516(11) 0.04381(6) Uani d . 1 . . Sn
S1 0.27879(6) 0.43476(5) 0.02397(5) 0.05226(12) Uani d . 1 . . S
S2 0.32599(6) 0.17194(5) 0.05500(5) 0.05533(13) Uani d . 1 . . S
N1 0.46193(19) 0.34731(16) -0.13134(16) 0.0518(4) Uani d . 1 . . N
C1 -0.0336(2) 0.0920(2) 0.1389(2) 0.0546(5) Uani d . 1 . . C
H1A 0.0510 0.0539 0.1405 0.066 Uiso calc R 1 . . H
C2 -0.1422(3) 0.0329(2) 0.1163(2) 0.0646(6) Uani d . 1 . . C
H2A -0.1308 -0.0448 0.1042 0.077 Uiso calc R 1 . . H
C3 -0.2672(3) 0.0889(3) 0.1115(3) 0.0697(7) Uani d . 1 . . C
H3A -0.3401 0.0499 0.0952 0.084 Uiso calc R 1 . . H
C4 -0.2829(3) 0.2016(3) 0.1306(3) 0.0765(8) Uani d . 1 . . C
H4A -0.3668 0.2401 0.1270 0.092 Uiso calc R 1 . . H
C5 -0.1760(2) 0.2597(2) 0.1554(2) 0.0627(6) Uani d . 1 . . C
H5A -0.1895 0.3363 0.1699 0.075 Uiso calc R 1 . . H
C6 -0.0487(2) 0.20625(18) 0.15932(17) 0.0446(4) Uani d . 1 . . C
C7 -0.0211(3) 0.5583(2) 0.1646(2) 0.0617(6) Uani d . 1 . . C
H7A 0.0164 0.5637 0.0841 0.074 Uiso calc R 1 . . H
C8 -0.0971(3) 0.6525(3) 0.1965(3) 0.0786(8) Uani d . 1 . . C
H8A -0.1096 0.7209 0.1379 0.094 Uiso calc R 1 . . H
C9 -0.1541(3) 0.6455(3) 0.3138(4) 0.0881(10) Uani d . 1 . . C
H9A -0.2076 0.7083 0.3355 0.106 Uiso calc R 1 . . H
C10 -0.1329(4) 0.5472(4) 0.3990(3) 0.1023(12) Uani d . 1 . . C
H10A -0.1705 0.5429 0.4794 0.123 Uiso calc R 1 . . H
C11 -0.0552(4) 0.4532(3) 0.3664(3) 0.0844(9) Uani d . 1 . . C
H11A -0.0409 0.3862 0.4256 0.101 Uiso calc R 1 . . H
C12 0.0012(2) 0.45617(19) 0.2486(2) 0.0501(4) Uani d . 1 . . C
C13 0.1034(3) 0.1495(2) 0.4481(2) 0.0579(5) Uani d . 1 . . C
H13A 0.0071 0.1472 0.4535 0.069 Uiso calc R 1 . . H
C14 0.1527(3) 0.0894(3) 0.5451(2) 0.0707(7) Uani d . 1 . . C
H14A 0.0897 0.0468 0.6151 0.085 Uiso calc R 1 . . H
C15 0.2923(3) 0.0918(3) 0.5393(2) 0.0720(7) Uani d . 1 . . C
H15A 0.3252 0.0510 0.6050 0.086 Uiso calc R 1 . . H
C16 0.3852(3) 0.1548(3) 0.4359(3) 0.0755(7) Uani d . 1 . . C
H16A 0.4812 0.1570 0.4318 0.091 Uiso calc R 1 . . H
C17 0.3369(2) 0.2146(2) 0.3385(2) 0.0603(5) Uani d . 1 . . C
H17A 0.4006 0.2566 0.2686 0.072 Uiso calc R 1 . . H
C18 0.1943(2) 0.21295(18) 0.34347(17) 0.0450(4) Uani d . 1 . . C
C19 0.3668(2) 0.31636(18) -0.02848(18) 0.0447(4) Uani d . 1 . . C
C20 0.4814(3) 0.4727(2) -0.2059(2) 0.0724(7) Uani d . 1 . . C
H20A 0.4174 0.5233 -0.1672 0.109 Uiso calc R 1 . . H
H20B 0.4632 0.4750 -0.2818 0.109 Uiso calc R 1 . . H
H20C 0.5765 0.5022 -0.2178 0.109 Uiso calc R 1 . . H
C21 0.5516(2) 0.2543(2) -0.1756(2) 0.0507(5) Uani d . 1 . . C
H21A 0.5365 0.1809 -0.1085 0.061 Uiso calc R 1 . . H
C22 0.5066(3) 0.2184(3) -0.2729(3) 0.0761(8) Uani d . 1 . . C
H22A 0.5188 0.2882 -0.3420 0.091 Uiso calc R 1 . . H
H22B 0.4076 0.1923 -0.2464 0.091 Uiso calc R 1 . . H
C23 0.5935(3) 0.1149(3) -0.3071(3) 0.0870(9) Uani d . 1 . . C
H23A 0.5726 0.0423 -0.2406 0.104 Uiso calc R 1 . . H
H23B 0.5678 0.0963 -0.3744 0.104 Uiso calc R 1 . . H
C24 0.7493(3) 0.1487(3) -0.3401(3) 0.0890(10) Uani d . 1 . . C
H24A 0.8024 0.0800 -0.3577 0.107 Uiso calc R 1 . . H
H24B 0.7720 0.2167 -0.4112 0.107 Uiso calc R 1 . . H
C25 0.7899(3) 0.1833(4) -0.2400(4) 0.1024(13) Uani d . 1 . . C
H25A 0.8896 0.2066 -0.2632 0.123 Uiso calc R 1 . . H
H25C 0.7734 0.1132 -0.1708 0.123 Uiso calc R 1 . . H
C26 0.7058(3) 0.2893(3) -0.2067(4) 0.0888(10) Uani d . 1 . . C
H26C 0.7307 0.3074 -0.1389 0.107 Uiso calc R 1 . . H
H26A 0.7276 0.3617 -0.2733 0.107 Uiso calc R 1 . . H

loop_
_atom_site_aniso_label
_atom_site_aniso_U_11
_atom_site_aniso_U_22
_atom_site_aniso_U_33
_atom_site_aniso_U_12
_atom_site_aniso_U_13
_atom_site_aniso_U_23
Sn1 0.04635(9) 0.04229(8) 0.04407(9) 0.00936(5) -0.01259(6) -0.01267(6)
S1 0.0553(3) 0.0446(3) 0.0552(3) 0.0075(2) -0.0056(2) -0.0180(2)
S2 0.0554(3) 0.0465(3) 0.0541(3) 0.0077(2) 0.0016(2) -0.0101(2)
N1 0.0519(9) 0.0471(9) 0.0499(9) 0.0021(7) 0.0000(7) -0.0132(7)
C1 0.0553(11) 0.0490(11) 0.0583(12) 0.0068(9) -0.0107(9) -0.0153(9)
C2 0.0720(15) 0.0549(13) 0.0659(14) -0.0072(11) -0.0068(12) -0.0232(11)
C3 0.0576(13) 0.0791(17) 0.0716(16) -0.0144(12) -0.0108(12) -0.0225(13)
C4 0.0470(12) 0.0844(19) 0.103(2) 0.0066(12) -0.0217(13) -0.0308(16)
C5 0.0507(11) 0.0568(13) 0.0840(17) 0.0103(10) -0.0153(11) -0.0264(12)
C6 0.0454(9) 0.0449(10) 0.0403(9) 0.0043(7) -0.0070(7) -0.0089(8)
C7 0.0706(14) 0.0539(12) 0.0713(15) 0.0183(11) -0.0298(12) -0.0244(11)
C8 0.0884(19) 0.0575(14) 0.114(2) 0.0301(13) -0.0532(18) -0.0403(15)
C9 0.0798(18) 0.083(2) 0.133(3) 0.0376(16) -0.0431(19) -0.069(2)
C10 0.116(3) 0.112(3) 0.086(2) 0.039(2) -0.007(2) -0.057(2)
C11 0.109(2) 0.0761(18) 0.0599(15) 0.0291(17) -0.0041(15) -0.0215(13)
C12 0.0508(10) 0.0487(11) 0.0554(11) 0.0097(8) -0.0147(9) -0.0206(9)
C13 0.0542(12) 0.0675(14) 0.0487(11) 0.0061(10) -0.0092(9) -0.0130(10)
C14 0.0920(19) 0.0711(16) 0.0444(12) 0.0066(14) -0.0149(12) -0.0089(11)
C15 0.101(2) 0.0690(16) 0.0564(14) 0.0252(14) -0.0373(14) -0.0188(12)
C16 0.0646(15) 0.0904(19) 0.0843(19) 0.0186(14) -0.0387(14) -0.0273(16)
C17 0.0524(12) 0.0659(14) 0.0605(13) 0.0054(10) -0.0152(10) -0.0121(11)
C18 0.0492(10) 0.0441(9) 0.0437(9) 0.0096(8) -0.0134(8) -0.0136(8)
C19 0.0405(9) 0.0480(10) 0.0472(10) 0.0054(7) -0.0095(7) -0.0169(8)
C20 0.0857(18) 0.0516(13) 0.0630(15) 0.0025(12) 0.0038(13) -0.0063(11)
C21 0.0449(10) 0.0514(11) 0.0519(11) 0.0036(8) -0.0008(8) -0.0170(9)
C22 0.0710(16) 0.0894(19) 0.0893(19) 0.0277(14) -0.0353(14) -0.0479(16)
C23 0.0779(18) 0.104(2) 0.107(2) 0.0306(17) -0.0327(17) -0.069(2)
C24 0.0739(18) 0.089(2) 0.088(2) 0.0141(15) 0.0211(15) -0.0327(17)
C25 0.0450(13) 0.110(3) 0.171(4) 0.0178(15) -0.0224(18) -0.074(3)
C26 0.0534(14) 0.093(2) 0.139(3) 0.0060(13) -0.0232(16) -0.063(2)

loop_
_atom_type_symbol
_atom_type_description
_atom_type_scat_dispersion_real
_atom_type_scat_dispersion_imag
_atom_type_scat_source
C C 0.0033 0.0016 'International Tables Vol C Tables 4.2.6.8 and 6.1.1.4'
H H 0.0000 0.0000 'International Tables Vol C Tables 4.2.6.8 and 6.1.1.4'
N N 0.0061 0.0033 'International Tables Vol C Tables 4.2.6.8 and 6.1.1.4'
S S 0.1246 0.1234 'International Tables Vol C Tables 4.2.6.8 and 6.1.1.4'
Sn Sn -0.6537 1.4246 'International Tables Vol C Tables 4.2.6.8 and 6.1.1.4'

loop_
_geom_angle_atom_site_label_1
_geom_angle_atom_site_label_2
_geom_angle_atom_site_label_3
_geom_angle
_geom_angle_publ_flag
C6 Sn1 S1 116.14(5) yes
C18 Sn1 C6 116.63(8) yes
C18 Sn1 S1 116.28(6) yes
C12 Sn1 S2 158.43(6) yes
C18 Sn1 C12 106.24(8) yes
C6 Sn1 C12 102.95(8) yes
C12 Sn1 S1 94.08(6) yes
C19 S1 Sn1 96.88(7) yes
C19 N1 C20 121.57(19) ?
C19 N1 C21 120.57(17) ?
C20 N1 C21 117.85(18) ?
C6 C1 C2 121.1(2) ?
C6 C1 H1A 119.5 ?
C2 C1 H1A 119.5 ?
C3 C2 C1 120.2(2) ?
C3 C2 H2A 119.9 ?
C1 C2 H2A 119.9 ?
C4 C3 C2 119.2(2) ?
C4 C3 H3A 120.4 ?
C2 C3 H3A 120.4 ?
C3 C4 C5 120.8(3) ?
C3 C4 H4A 119.6 ?
C5 C4 H4A 119.6 ?
C4 C5 C6 121.2(2) ?
C4 C5 H5A 119.4 ?
C6 C5 H5A 119.4 ?
C1 C6 C5 117.5(2) ?
C1 C6 Sn1 124.21(16) ?
C5 C6 Sn1 118.26(16) ?
C8 C7 C12 121.9(3) ?
C8 C7 H7A 119.1 ?
C12 C7 H7A 119.1 ?
C9 C8 C7 119.9(3) ?
C9 C8 H8A 120.1 ?
C7 C8 H8A 120.1 ?
C10 C9 C8 119.9(3) ?
C10 C9 H9A 120.0 ?
C8 C9 H9A 120.0 ?
C9 C10 C11 119.9(3) ?
C9 C10 H10A 120.1 ?
C11 C10 H10A 120.1 ?
C12 C11 C10 121.7(3) ?
C12 C11 H11A 119.2 ?
C10 C11 H11A 119.2 ?
C11 C12 C7 116.8(2) ?
C11 C12 Sn1 121.58(19) ?
C7 C12 Sn1 121.61(17) ?
C18 C13 C14 121.0(2) ?
C18 C13 H13A 119.5 ?
C14 C13 H13A 119.5 ?
C15 C14 C13 120.4(2) ?
C15 C14 H14A 119.8 ?
C13 C14 H14A 119.8 ?
C14 C15 C16 119.7(2) ?
C14 C15 H15A 120.2 ?
C16 C15 H15A 120.2 ?
C15 C16 C17 120.3(3) ?
C15 C16 H16A 119.9 ?
C17 C16 H16A 119.9 ?
C16 C17 C18 120.6(2) ?
C16 C17 H17A 119.7 ?
C18 C17 H17A 119.7 ?
C13 C18 C17 118.0(2) ?
C13 C18 Sn1 119.07(16) ?
C17 C18 Sn1 122.89(16) ?
N1 C19 S2 124.29(15) ?
N1 C19 S1 117.26(16) ?
S2 C19 S1 118.46(11) ?
N1 C20 H20A 109.5 ?
N1 C20 H20B 109.5 ?
H20A C20 H20B 109.5 ?
N1 C20 H20C 109.5 ?
H20A C20 H20C 109.5 ?
H20B C20 H20C 109.5 ?
N1 C21 C22 112.43(19) ?
N1 C21 C26 112.7(2) ?
C22 C21 C26 113.1(2) ?
N1 C21 H21A 106.0 ?
C22 C21 H21A 106.0 ?
C26 C21 H21A 106.0 ?
C21 C22 C23 110.2(2) ?
C21 C22 H22A 109.6 ?
C23 C22 H22A 109.6 ?
C21 C22 H22B 109.6 ?
C23 C22 H22B 109.6 ?
H22A C22 H22B 108.1 ?
C24 C23 C22 111.2(3) ?
C24 C23 H23A 109.4 ?
C22 C23 H23A 109.4 ?
C24 C23 H23B 109.4 ?
C22 C23 H23B 109.4 ?
H23A C23 H23B 108.0 ?
C25 C24 C23 110.3(2) ?
C25 C24 H24A 109.6 ?
C23 C24 H24A 109.6 ?
C25 C24 H24B 109.6 ?
C23 C24 H24B 109.6 ?
H24A C24 H24B 108.1 ?
C24 C25 C26 111.5(3) ?
C24 C25 H25A 109.3 ?
C26 C25 H25A 109.3 ?
C24 C25 H25C 109.3 ?
C26 C25 H25C 109.3 ?
H25A C25 H25C 108.0 ?
C21 C26 C25 109.0(2) ?
C21 C26 H26C 109.9 ?
C25 C26 H26C 109.9 ?
C21 C26 H26A 109.9 ?
C25 C26 H26A 109.9 ?
H26C C26 H26A 108.3 ?

loop_
_geom_bond_atom_site_label_1
_geom_bond_atom_site_label_2
_geom_bond_site_symmetry_2
_geom_bond_distance
_geom_bond_publ_flag
Sn1 S1 . 2.4558(6) yes
Sn1 S2 . 3.0134(8) yes
Sn1 C6 . 2.136(2) yes
Sn1 C12 . 2.155(2) yes
Sn1 C18 . 2.125(2) yes
S1 C19 . 1.753(2) yes
S2 C19 . 1.680(2) yes
N1 C19 . 1.317(3) yes
N1 C20 . 1.457(3) yes
N1 C21 . 1.482(3) yes
C1 C6 . 1.379(3) ?
C1 C2 . 1.382(3) ?
C1 H1A . 0.9300 ?
C2 C3 . 1.377(4) ?
C2 H2A . 0.9300 ?
C3 C4 . 1.355(4) ?
C3 H3A . 0.9300 ?
C4 C5 . 1.376(4) ?
C4 H4A . 0.9300 ?
C5 C6 . 1.383(3) ?
C5 H5A . 0.9300 ?
C7 C8 . 1.373(3) ?
C7 C12 . 1.376(3) ?
C7 H7A . 0.9300 ?
C8 C9 . 1.360(5) ?
C8 H8A . 0.9300 ?
C9 C10 . 1.354(5) ?
C9 H9A . 0.9300 ?
C10 C11 . 1.383(4) ?
C10 H10A . 0.9300 ?
C11 C12 . 1.374(4) ?
C11 H11A . 0.9300 ?
C13 C18 . 1.375(3) ?
C13 C14 . 1.377(4) ?
C13 H13A . 0.9300 ?
C14 C15 . 1.352(4) ?
C14 H14A . 0.9300 ?
C15 C16 . 1.373(4) ?
C15 H15A . 0.9300 ?
C16 C17 . 1.375(4) ?
C16 H16A . 0.9300 ?
C17 C18 . 1.384(3) ?
C17 H17A . 0.9300 ?
C20 H20A . 0.9600 ?
C20 H20B . 0.9600 ?
C20 H20C . 0.9600 ?
C21 C22 . 1.486(3) ?
C21 C26 . 1.499(3) ?
C21 H21A . 0.9800 ?
C22 C23 . 1.522(4) ?
C22 H22A . 0.9700 ?
C22 H22B . 0.9700 ?
C23 C24 . 1.511(4) ?
C23 H23A . 0.9700 ?
C23 H23B . 0.9700 ?
C24 C25 . 1.490(5) ?
C24 H24A . 0.9700 ?
C24 H24B . 0.9700 ?
C25 C26 . 1.529(4) ?
C25 H25A . 0.9700 ?
C25 H25C . 0.9700 ?
C26 H26C . 0.9700 ?
C26 H26A . 0.9700 ?

loop_
_geom_torsion_atom_site_label_1
_geom_torsion_atom_site_label_2
_geom_torsion_atom_site_label_3
_geom_torsion_atom_site_label_4
_geom_torsion
C18 Sn1 S1 C19 72.91(9)
C6 Sn1 S1 C19 -70.15(9)
C12 Sn1 S1 C19 -176.73(9)
C6 C1 C2 C3 1.2(4)
C1 C2 C3 C4 -0.8(4)
C2 C3 C4 C5 -0.4(5)
C3 C4 C5 C6 1.3(5)
C2 C1 C6 C5 -0.4(3)
C2 C1 C6 Sn1 179.14(17)
C4 C5 C6 C1 -0.8(4)
C4 C5 C6 Sn1 179.6(2)
C18 Sn1 C6 C1 -54.5(2)
C12 Sn1 C6 C1 -170.41(18)
S1 Sn1 C6 C1 88.39(18)
C18 Sn1 C6 C5 124.98(18)
C12 Sn1 C6 C5 9.11(19)
S1 Sn1 C6 C5 -92.09(18)
C12 C7 C8 C9 -0.8(4)
C7 C8 C9 C10 1.6(5)
C8 C9 C10 C11 -1.1(6)
C9 C10 C11 C12 -0.3(6)
C10 C11 C12 C7 1.1(5)
C10 C11 C12 Sn1 -176.0(3)
C8 C7 C12 C11 -0.6(4)
C8 C7 C12 Sn1 176.6(2)
C18 Sn1 C12 C11 -27.0(3)
C6 Sn1 C12 C11 96.1(2)
S1 Sn1 C12 C11 -145.9(2)
C18 Sn1 C12 C7 155.96(19)
C6 Sn1 C12 C7 -80.9(2)
S1 Sn1 C12 C7 37.07(19)
C18 C13 C14 C15 0.2(4)
C13 C14 C15 C16 0.0(4)
C14 C15 C16 C17 -0.3(4)
C15 C16 C17 C18 0.4(4)
C14 C13 C18 C17 -0.1(4)
C14 C13 C18 Sn1 -179.7(2)
C16 C17 C18 C13 -0.2(4)
C16 C17 C18 Sn1 179.4(2)
C6 Sn1 C18 C13 -44.2(2)
C12 Sn1 C18 C13 69.84(19)
S1 Sn1 C18 C13 172.93(16)
C6 Sn1 C18 C17 136.21(18)
C12 Sn1 C18 C17 -109.76(19)
S1 Sn1 C18 C17 -6.7(2)
C20 N1 C19 S2 173.0(2)
C21 N1 C19 S2 -6.1(3)
C20 N1 C19 S1 -7.4(3)
C21 N1 C19 S1 173.45(15)
Sn1 S1 C19 N1 174.03(16)
Sn1 S1 C19 S2 -6.39(12)
C19 N1 C21 C22 104.1(3)
C20 N1 C21 C22 -75.0(3)
C19 N1 C21 C26 -126.6(3)
C20 N1 C21 C26 54.2(3)
N1 C21 C22 C23 -174.9(2)
C26 C21 C22 C23 56.0(4)
C21 C22 C23 C24 -55.0(4)
C22 C23 C24 C25 56.5(4)
C23 C24 C25 C26 -57.7(4)
N1 C21 C26 C25 174.7(3)
C22 C21 C26 C25 -56.4(4)
C24 C25 C26 C21 56.8(4)

loop_
_cod_related_entry_id
_cod_related_entry_database
_cod_related_entry_code
1 ChemSpider 24732172
